data_2217986
loop_
_publ_author_name
'Yunus, Uzma'
'Tahir, Muhammad Kalim'
'Bhatti, Moazzam Hussain'
'Wong, Wai-Yeung'

_publ_section_title
;
 2-Propyl-4<i>H</i>-thiazolo[3,2-<i>a</i>][1,3,5]triazine-4-thione
;
_journal_coeditor_code PK2086
_journal_issue 4
_journal_name_full 'Acta Crystallographica Section E'
_journal_page_first o722
_journal_paper_doi 10.1107/S1600536808006752
_journal_volume 64
_journal_year 2008
_chemical_formula_iupac 'C8 H9 N3 S2'
_chemical_formula_moiety 'C8 H9 N3 S2'
_chemical_formula_sum 'C8 H9 N3 S2'
_chemical_formula_weight 211.32
_chemical_name_systematic
;
2-Propyl-4<i>H</i>-thiazolo[3,2-<i>a</i>][1,3,5]triazine-4-thione
;
_space_group_IT_number 14
_symmetry_cell_setting monoclinic
_symmetry_space_group_name_Hall '-P 2ybc'
_symmetry_space_group_name_H-M 'P 1 21/c 1'
_atom_sites_solution_hydrogens geom
_atom_sites_solution_primary direct
_atom_sites_solution_secondary difmap
_audit_creation_method SHELXL-97
_cell_angle_alpha 90.00
_cell_angle_beta 95.5050(10)
_cell_angle_gamma 90.00
_cell_formula_units_Z 4
_cell_length_a 9.3240(7)
_cell_length_b 14.9973(11)
_cell_length_c 6.8063(5)
_cell_measurement_reflns_used 5571
_cell_measurement_temperature 173(2)
_cell_measurement_theta_max 28.28
_cell_measurement_theta_min 2.58
_cell_volume 947.37(12)
_computing_cell_refinement 'SAINT (Bruker, 1999)'
_computing_data_collection 'SMART (Bruker, 1998)'
_computing_data_reduction 'SAINT (Bruker, 1999)'
_computing_molecular_graphics 'SHELXTL (Sheldrick, 2008)'
_computing_publication_material 'SHELXTL (Sheldrick, 2008)'
_computing_structure_refinement 'SHELXL97 (Sheldrick, 2008)'
_computing_structure_solution 'SHELXS97 (Sheldrick, 2008)'
_diffrn_ambient_temperature 173(2)
_diffrn_measured_fraction_theta_full 0.962
_diffrn_measured_fraction_theta_max 0.962
_diffrn_measurement_device_type 'Bruker SMART CCD'
_diffrn_measurement_method '\w and \f'
_diffrn_radiation_monochromator graphite
_diffrn_radiation_source 'fine-focus sealed tube'
_diffrn_radiation_type MoK\a
_diffrn_radiation_wavelength 0.71073
_diffrn_reflns_av_R_equivalents 0.0161
_diffrn_reflns_av_sigmaI/netI 0.0196
_diffrn_reflns_limit_h_max 12
_diffrn_reflns_limit_h_min -12
_diffrn_reflns_limit_k_max 14
_diffrn_reflns_limit_k_min -19
_diffrn_reflns_limit_l_max 9
_diffrn_reflns_limit_l_min -9
_diffrn_reflns_number 5571
_diffrn_reflns_theta_full 28.28
_diffrn_reflns_theta_max 28.28
_diffrn_reflns_theta_min 2.58
_diffrn_standards_number 0
_exptl_absorpt_coefficient_mu 0.515
_exptl_absorpt_correction_T_max 0.895
_exptl_absorpt_correction_T_min 0.853
_exptl_absorpt_correction_type multi-scan
_exptl_absorpt_process_details '(SADABS; Bruker, 1999)'
_exptl_crystal_colour 'pale yellow'
_exptl_crystal_density_diffrn 1.481
_exptl_crystal_density_method 'not measured'
_exptl_crystal_description block
_exptl_crystal_F_000 440
_exptl_crystal_size_max 0.32
_exptl_crystal_size_mid 0.25
_exptl_crystal_size_min 0.22
_refine_diff_density_max 0.320
_refine_diff_density_min -0.285
_refine_ls_extinction_coef 0.0066(12)
_refine_ls_extinction_expression Fc^*^=kFc[1+0.001xFc^2^\l^3^/sin(2\q)]^-1/4^
_refine_ls_extinction_method 'SHELXL97 (Sheldrick, 2008)'
_refine_ls_goodness_of_fit_ref 1.049
_refine_ls_hydrogen_treatment constr
_refine_ls_matrix_type full
_refine_ls_number_parameters 161
_refine_ls_number_reflns 2254
_refine_ls_number_restraints 5
_refine_ls_restrained_S_all 1.055
_refine_ls_R_factor_all 0.0262
_refine_ls_R_factor_gt 0.0239
_refine_ls_shift/su_max 0.001
_refine_ls_shift/su_mean 0.000
_refine_ls_structure_factor_coef Fsqd
_refine_ls_weighting_details 'calc w=1/[\s^2^(Fo^2^)+(0.0392P)^2^+0.2601P] where P=(Fo^2^+2Fc^2^)/3'
_refine_ls_weighting_scheme calc
_refine_ls_wR_factor_gt 0.0666
_refine_ls_wR_factor_ref 0.0684
_reflns_number_gt 2077
_reflns_number_total 2254
_reflns_threshold_expression I>2\s(I)
_cod_data_source_file pk2086.cif
_cod_data_source_block I
_cod_depositor_comments
;
The following automatic conversions were performed:
'_symmetry_cell_setting' value 'Monoclinic' changed to 'monoclinic'
according to '/home/saulius/struct/CIF-dictionaries/cif_core.dic'
dictionary named 'cif_core.dic' version 2.4.1 from 2010-06-29.

Automatic conversion script
Id: cif_fix_enum 1527 2010-12-29 10:47:43Z saulius 

The following automatic conversions were performed:

'_symmetry_cell_setting' value 'Monoclinic' changed to 'monoclinic'
according to /home/saulius/struct/CIF-dictionaries/cif_core.dic
dictionary named 'cif_core.dic' version 2.4.1 from 2010-06-29.

Automatic conversion script
Id: cif_fix_values 1715 2011-07-08 13:25:40Z adriana 
;
_cod_original_sg_symbol_H-M 'P 21/c'
_cod_database_code 2217986
_cod_database_fobs_code 2217986

loop_
_symmetry_equiv_pos_as_xyz
'x, y, z'
'-x, y+1/2, -z+1/2'
'-x, -y, -z'
'x, -y-1/2, z-1/2'

loop_
_atom_site_type_symbol
_atom_site_label
_atom_site_fract_x
_atom_site_fract_y
_atom_site_fract_z
_atom_site_U_iso_or_equiv
_atom_site_adp_type
_atom_site_calc_flag
_atom_site_refinement_flags
_atom_site_occupancy
_atom_site_disorder_assembly
_atom_site_disorder_group
S S1 0.20093(3) 0.710163(18) 0.27470(4) 0.02095(10) Uani d . 1 . .
S S2 -0.15462(3) 0.443002(19) 0.21702(4) 0.02265(10) Uani d . 1 . .
N N1 0.04853(10) 0.56884(6) 0.25767(13) 0.01739(19) Uani d . 1 . .
N N2 0.12868(11) 0.42185(7) 0.29852(15) 0.0235(2) Uani d . 1 . .
N N3 0.29929(11) 0.54164(7) 0.31895(15) 0.0231(2) Uani d . 1 . .
C C1 0.01557(13) 0.71890(8) 0.23196(17) 0.0224(2) Uani d . 1 . .
H H1 -0.0344 0.7739 0.2143 0.027 Uiso calc R 1 . .
C C2 -0.04951(12) 0.63902(8) 0.22664(17) 0.0211(2) Uani d . 1 . .
H H2 -0.1508 0.6311 0.2043 0.025 Uiso calc R 1 . .
C C3 0.18861(12) 0.59613(7) 0.28536(15) 0.0185(2) Uani d . 1 A .
C C5 0.01588(12) 0.47711(7) 0.25939(15) 0.0187(2) Uani d . 1 A .
C C4 0.26174(14) 0.45502(8) 0.32834(18) 0.0259(3) Uani d PD 0.522(4) A 1
C C6 0.3713(6) 0.3883(4) 0.4050(7) 0.0221(9) Uani d PD 0.522(4) A 1
H H6A 0.3288 0.3278 0.4003 0.029(8) Uiso calc PR 0.522(4) A 1
H H6B 0.4062 0.4022 0.5436 0.025(7) Uiso calc PR 0.522(4) A 1
C C7 0.4958(2) 0.39267(16) 0.2751(4) 0.0248(6) Uani d PD 0.522(4) A 1
H H7A 0.5357 0.4539 0.2799 0.021(7) Uiso calc PR 0.522(4) A 1
H H7B 0.5730 0.3517 0.3292 0.036(8) Uiso calc PR 0.522(4) A 1
C C8 0.4516(9) 0.3679(6) 0.0614(6) 0.0357(13) Uani d PD 0.522(4) A 1
H H8A 0.5357 0.3714 -0.0143 0.030(8) Uiso calc PR 0.522(4) A 1
H H8B 0.3773 0.4093 0.0055 0.045(10) Uiso calc PR 0.522(4) A 1
H H8C 0.4134 0.3070 0.0552 0.061(12) Uiso calc PR 0.522(4) A 1
C C4A 0.26174(14) 0.45502(8) 0.32834(18) 0.0259(3) Uani d PD 0.478(4) A 2
C C6A 0.3938(7) 0.3911(4) 0.3487(8) 0.0255(12) Uani d PD 0.478(4) A 2
H H6A1 0.4827 0.4276 0.3621 0.047(11) Uiso calc PR 0.478(4) A 2
H H6A2 0.3913 0.3565 0.4722 0.038(11) Uiso calc PR 0.478(4) A 2
C C7A 0.4034(3) 0.32554(16) 0.1781(4) 0.0247(7) Uani d PD 0.478(4) A 2
H H7A1 0.4736 0.2781 0.2199 0.036(9) Uiso calc PR 0.478(4) A 2
H H7A2 0.3083 0.2970 0.1461 0.037(9) Uiso calc PR 0.478(4) A 2
C C8A 0.4491(8) 0.3709(6) -0.0056(8) 0.0320(11) Uani d PD 0.478(4) A 2
H H8A1 0.4583 0.3263 -0.1087 0.064(14) Uiso calc PR 0.478(4) A 2
H H8A2 0.5420 0.4007 0.0263 0.061(13) Uiso calc PR 0.478(4) A 2
H H8A3 0.3764 0.4152 -0.0528 0.030(9) Uiso calc PR 0.478(4) A 2

loop_
_atom_site_aniso_label
_atom_site_aniso_U_11
_atom_site_aniso_U_22
_atom_site_aniso_U_33
_atom_site_aniso_U_12
_atom_site_aniso_U_13
_atom_site_aniso_U_23
S1 0.02618(16) 0.01417(15) 0.02233(16) -0.00294(10) 0.00150(11) 0.00001(9)
S2 0.02469(16) 0.01845(15) 0.02542(16) -0.00432(10) 0.00559(11) -0.00188(10)
N1 0.0225(4) 0.0139(4) 0.0155(4) -0.0004(3) 0.0008(3) 0.0001(3)
N2 0.0307(5) 0.0151(4) 0.0231(5) 0.0010(4) -0.0059(4) -0.0003(4)
N3 0.0254(5) 0.0183(5) 0.0243(5) 0.0009(4) -0.0051(4) -0.0020(4)
C1 0.0273(6) 0.0166(5) 0.0236(6) 0.0020(4) 0.0037(4) -0.0001(4)
C2 0.0235(5) 0.0172(5) 0.0226(5) 0.0024(4) 0.0029(4) 0.0003(4)
C3 0.0247(5) 0.0157(5) 0.0147(5) -0.0022(4) 0.0000(4) -0.0010(4)
C5 0.0280(5) 0.0148(5) 0.0130(5) -0.0015(4) 0.0010(4) -0.0015(4)
C4 0.0301(6) 0.0183(5) 0.0266(6) 0.0025(4) -0.0106(5) -0.0023(4)
C6 0.0217(16) 0.0211(14) 0.023(2) 0.0022(11) -0.0009(16) 0.0060(18)
C7 0.0159(11) 0.0253(12) 0.0332(13) 0.0029(8) 0.0023(9) -0.0008(9)
C8 0.0347(17) 0.039(2) 0.034(3) 0.0051(15) 0.006(3) -0.009(3)
C4A 0.0301(6) 0.0183(5) 0.0266(6) 0.0025(4) -0.0106(5) -0.0023(4)
C6A 0.032(3) 0.0196(16) 0.023(3) 0.0051(16) -0.0085(19) 0.0019(19)
C7A 0.0224(11) 0.0180(12) 0.0337(15) 0.0042(9) 0.0030(10) 0.0003(10)
C8A 0.0268(16) 0.0325(18) 0.038(3) -0.0014(13) 0.009(3) 0.004(3)

loop_
_atom_type_symbol
_atom_type_description
_atom_type_scat_dispersion_real
_atom_type_scat_dispersion_imag
_atom_type_scat_source
C C 0.0033 0.0016 'International Tables Vol C Tables 4.2.6.8 and 6.1.1.4'
H H 0.0000 0.0000 'International Tables Vol C Tables 4.2.6.8 and 6.1.1.4'
N N 0.0061 0.0033 'International Tables Vol C Tables 4.2.6.8 and 6.1.1.4'
S S 0.1246 0.1234 'International Tables Vol C Tables 4.2.6.8 and 6.1.1.4'

loop_
_geom_angle_atom_site_label_1
_geom_angle_atom_site_label_2
_geom_angle_atom_site_label_3
_geom_angle
C3 S1 C1 90.73(6)
C3 N1 C2 113.50(9)
C3 N1 C5 119.76(9)
C2 N1 C5 126.73(10)
C4 N2 C5 119.89(10)
C3 N3 C4 113.74(10)
C2 C1 S1 112.26(9)
C2 C1 H1 123.9
S1 C1 H1 123.9
C1 C2 N1 112.39(10)
C1 C2 H2 123.8
N1 C2 H2 123.8
N3 C3 N1 124.11(10)
N3 C3 S1 124.77(9)
N1 C3 S1 111.11(8)
N2 C5 N1 115.95(10)
N2 C5 S2 123.99(9)
N1 C5 S2 120.05(8)
N2 C4 N3 126.44(11)
N2 C4 C6 113.6(3)
N3 C4 C6 119.4(3)
C4 C6 C7 107.7(3)
C4 C6 H6A 110.2
C7 C6 H6A 110.2
C4 C6 H6B 110.2
C7 C6 H6B 110.2
H6A C6 H6B 108.5
C8 C7 C6 113.1(4)
C8 C7 H7A 109.0
C6 C7 H7A 109.0
C8 C7 H7B 109.0
C6 C7 H7B 109.0
H7A C7 H7B 107.8
C7 C8 H8A 109.5
C7 C8 H8B 109.5
H8A C8 H8B 109.5
C7 C8 H8C 109.5
H8A C8 H8C 109.5
H8B C8 H8C 109.5
C7A C6A H6A1 108.4
C7A C6A H6A2 108.4
H6A1 C6A H6A2 107.5
C8A C7A C6A 112.2(4)
C8A C7A H7A1 109.2
C6A C7A H7A1 109.2
C8A C7A H7A2 109.2
C6A C7A H7A2 109.2
H7A1 C7A H7A2 107.9
C7A C8A H8A1 109.5
C7A C8A H8A2 109.5
H8A1 C8A H8A2 109.5
C7A C8A H8A3 109.5
H8A1 C8A H8A3 109.5
H8A2 C8A H8A3 109.5

loop_
_geom_bond_atom_site_label_1
_geom_bond_atom_site_label_2
_geom_bond_distance
S1 C3 1.7161(11)
S1 C1 1.7299(13)
S2 C5 1.6686(12)
N1 C3 1.3644(14)
N1 C2 1.3967(14)
N1 C5 1.4093(14)
N2 C4 1.3340(16)
N2 C5 1.3455(15)
N3 C3 1.3191(15)
N3 C4 1.3485(15)
C1 C2 1.3418(17)
C1 H1 0.9500
C2 H2 0.9500
C4 C6 1.488(6)
C6 C7 1.526(5)
C6 H6A 0.9900
C6 H6B 0.9900
C7 C8 1.519(5)
C7 H7A 0.9900
C7 H7B 0.9900
C8 H8A 0.9800
C8 H8B 0.9800
C8 H8C 0.9800
C6A C7A 1.531(6)
C6A H6A1 0.9900
C6A H6A2 0.9900
C7A C8A 1.520(6)
C7A H7A1 0.9900
C7A H7A2 0.9900
C8A H8A1 0.9800
C8A H8A2 0.9800
C8A H8A3 0.9800

loop_
_geom_hbond_atom_site_label_D
_geom_hbond_atom_site_label_H
_geom_hbond_atom_site_label_A
_geom_hbond_site_symmetry_A
_geom_hbond_distance_DH
_geom_hbond_distance_HA
_geom_hbond_distance_DA
_geom_hbond_angle_DHA
_geom_hbond_publ_flag
C1 H1 N2 2_555 0.95 2.38 3.3261(16) 171 y

loop_
_geom_torsion_atom_site_label_1
_geom_torsion_atom_site_label_2
_geom_torsion_atom_site_label_3
_geom_torsion_atom_site_label_4
_geom_torsion
C3 S1 C1 C2 -0.03(9)
S1 C1 C2 N1 0.23(13)
C3 N1 C2 C1 -0.38(14)
C5 N1 C2 C1 -179.36(10)
C4 N3 C3 N1 -1.45(16)
C4 N3 C3 S1 177.43(9)
C2 N1 C3 N3 179.37(10)
C5 N1 C3 N3 -1.58(16)
C2 N1 C3 S1 0.35(11)
C5 N1 C3 S1 179.41(7)
C1 S1 C3 N3 -179.19(10)
C1 S1 C3 N1 -0.19(8)
C4 N2 C5 N1 -1.48(16)
C4 N2 C5 S2 179.23(9)
C3 N1 C5 N2 3.03(15)
C2 N1 C5 N2 -178.04(10)
C3 N1 C5 S2 -177.64(8)
C2 N1 C5 S2 1.28(15)
C5 N2 C4 N3 -1.78(19)
C5 N2 C4 C6 169.6(2)
C3 N3 C4 N2 3.24(19)
C3 N3 C4 C6 -167.7(2)
N2 C4 C6 C7 129.4(3)
N3 C4 C6 C7 -58.6(4)
C4 C6 C7 C8 -62.5(5)
